data_7248630
loop_
_publ_author_name
'Knorr, Michael'
'Viau, Lydie'
'Knauer, Lena'
'Strohmann, Carsten'
'Rousselin, Yoann'
'Kubicki, Marek M.'

_publ_section_title
;
 Polymeric CuX coordination compounds assembled from acetylenic thioether
 ligands RSCH2C&#xE002;CCH2R (R = C6H11, t-Bu): effect of the RS-group,
 halide and stoichiometry on the network architecture and the luminescence
 properties
;
_journal_issue 22
_journal_name_full CrystEngComm
_journal_page_first 2953
_journal_page_last 2975
_journal_paper_doi 10.1039/D4CE00173G
_journal_volume 26
_journal_year 2024
_chemical_formula_moiety 'C16 H26 Cu I S2'
_chemical_formula_sum 'C16 H26 Cu I S2'
_chemical_formula_weight 472.93
_space_group_crystal_system monoclinic
_space_group_IT_number 15
_space_group_name_Hall '-C 2yc'
_space_group_name_H-M_alt 'C 1 2/c 1'
_atom_sites_solution_hydrogens geom
_atom_sites_solution_primary direct
_audit_creation_date 2024-04-03
_audit_creation_method
;FinalCif V136 by Daniel Kratzert, Freiburg 2024, 
https://dkratzert.de/finalcif.html
;
_audit_update_record
;
2024-04-09 deposited with the CCDC.	2024-05-09 downloaded from the CCDC.
;
_cell_angle_alpha 90
_cell_angle_beta 96.789(2)
_cell_angle_gamma 90
_cell_formula_units_Z 16
_cell_length_a 31.839(2)
_cell_length_b 10.1369(7)
_cell_length_c 22.8562(15)
_cell_measurement_reflns_used 3355
_cell_measurement_temperature 100.0(1)
_cell_measurement_theta_max 39.815
_cell_measurement_theta_min 3.669
_cell_volume 7325.1(8)
_computing_cell_refinement 'SAINT V8.38A (?, 2016)'
_computing_data_reduction 'SAINT V8.38A (?, 2016)'
_computing_molecular_graphics 'Olex2 1.5 (Dolomanov et al., 2009)'
_computing_publication_material 'Olex2 1.5 (Dolomanov et al., 2009)'
_computing_structure_refinement 'SHELXL 2019/3 (Sheldrick, 2015)'
_computing_structure_solution 'XT (Sheldrick, 2015)'
_diffrn_ambient_environment N~2~
_diffrn_ambient_temperature 100.0(1)
_diffrn_detector_area_resol_mean 10.4167
_diffrn_detector_type 'CPAD PHOTON II area detector'
_diffrn_measured_fraction_theta_full 0.998
_diffrn_measured_fraction_theta_max 0.998
_diffrn_measurement_device 'four-circle diffractometer'
_diffrn_measurement_device_type 'Bruker D8 Venture'
_diffrn_measurement_method '\w and \f scans'
_diffrn_measurement_specimen_support 'MiTeGen micromount'
_diffrn_radiation_monochromator graphite
_diffrn_radiation_probe x-ray
_diffrn_radiation_type 'Mo K\a~1~'
_diffrn_radiation_wavelength 0.71073
_diffrn_radiation_xray_symbol K-L~3~
_diffrn_reflns_av_R_equivalents 0.0284
_diffrn_reflns_av_unetI/netI 0.0127
_diffrn_reflns_Laue_measured_fraction_full 0.998
_diffrn_reflns_Laue_measured_fraction_max 0.998
_diffrn_reflns_limit_h_max 41
_diffrn_reflns_limit_h_min -41
_diffrn_reflns_limit_k_max 13
_diffrn_reflns_limit_k_min -13
_diffrn_reflns_limit_l_max 29
_diffrn_reflns_limit_l_min -29
_diffrn_reflns_number 96786
_diffrn_reflns_point_group_measured_fraction_full 0.998
_diffrn_reflns_point_group_measured_fraction_max 0.998
_diffrn_reflns_theta_full 25.242
_diffrn_reflns_theta_max 27.500
_diffrn_reflns_theta_min 2.819
_diffrn_source 'X-ray tube'
_diffrn_source_target Mo
_exptl_absorpt_coefficient_mu 3.096
_exptl_absorpt_correction_T_max 0.5704
_exptl_absorpt_correction_T_min 0.4420
_exptl_absorpt_correction_type multi-scan
_exptl_absorpt_process_details
'SADABS-2016/2 (Bruker,2016/2) was used for absorption correction. wR2(int) was 0.0821 before and 0.0572 after correction. The Ratio of minimum to maximum transmission is 0.7749. The \l/2 correction factor is Not present.'
_exptl_crystal_colour 'clear light yellow'
_exptl_crystal_colour_lustre clear
_exptl_crystal_colour_modifier light
_exptl_crystal_colour_primary yellow
_exptl_crystal_density_diffrn 1.715
_exptl_crystal_description block
_exptl_crystal_F_000 3776
_exptl_crystal_size_max 0.481
_exptl_crystal_size_mid 0.279
_exptl_crystal_size_min 0.247
_refine_diff_density_max 0.880
_refine_diff_density_min -0.522
_refine_diff_density_rms 0.064
_refine_ls_extinction_method none
_refine_ls_goodness_of_fit_ref 1.169
_refine_ls_hydrogen_treatment constr
_refine_ls_matrix_type full
_refine_ls_number_parameters 362
_refine_ls_number_reflns 8412
_refine_ls_number_restraints 0
_refine_ls_restrained_S_all 1.169
_refine_ls_R_factor_all 0.0163
_refine_ls_R_factor_gt 0.0161
_refine_ls_shift/su_max 0.005
_refine_ls_shift/su_mean 0.000
_refine_ls_structure_factor_coef Fsqd
_refine_ls_weighting_details 'w=1/[\s^2^(Fo^2^)+(0.0121P)^2^+13.0126P] where P=(Fo^2^+2Fc^2^)/3'
_refine_ls_weighting_scheme calc
_refine_ls_wR_factor_gt 0.0388
_refine_ls_wR_factor_ref 0.0389
_reflns_Friedel_coverage 0.000
_reflns_number_gt 8333
_reflns_number_total 8412
_reflns_threshold_expression 'I > 2\s(I)'
_cod_data_source_file d4ce00173g2.cif
_cod_data_source_block CP2D1_100K
_cod_depositor_comments 'Adding full bibliography for 7248612--7248631.cif.'
_cod_original_cell_volume 7325.0(9)
_cod_database_code 7248630
_olex2_refinement_description
;
1. Fixed Uiso
 At 1.2 times of:
  All C(H) groups, All C(H,H) groups
2.a Ternary CH refined with riding coordinates:
 C1(H1), C11(H11), C17(H17), C27(H27)
2.b Secondary CH2 refined with riding coordinates:
 C2(H2A,H2B), C3(H3A,H3B), C4(H4A,H4B), C5(H5A,H5B), C6(H6A,H6B), C7(H7A,H7B),
 C10(H10A,H10B), C12(H12A,H12B), C13(H13A,H13B), C14(H14A,H14B), C15(H15A,H15B),
  C16(H16A,H16B), C18(H18A,H18B), C19(H19A,H19B), C20(H20A,H20B), C21(H21A,
 H21B), C22(H22A,H22B), C23(H23A,H23B), C26(H26A,H26B), C28(H28A,H28B),
 C29(H29A,H29B), C30(H30A,H30B), C31(H31A,H31B), C32(H32A,H32B)
;
_olex2_submission_special_instructions 'No special instructions were received'
_shelx_shelxl_version_number 2019/3
_shelx_space_group_comment
;
The symmetry employed for this shelxl refinement is uniquely defined
by the following loop, which should always be used as a source of
symmetry information in preference to the above space-group names.
They are only intended as comments.
;
_shelx_estimated_absorpt_t_min 0.317
_shelx_estimated_absorpt_t_max 0.515
_diffrn_measurement_ambient_temperature_device_make 'Oxford Cryostream 800'

loop_
_space_group_symop_operation_xyz
'x, y, z'
'-x, y, -z+1/2'
'x+1/2, y+1/2, z'
'-x+1/2, y+1/2, -z+1/2'
'-x, -y, -z'
'x, -y, z-1/2'
'-x+1/2, -y+1/2, -z'
'x+1/2, -y+1/2, z-1/2'

loop_
_atom_site_label
_atom_site_type_symbol
_atom_site_fract_x
_atom_site_fract_y
_atom_site_fract_z
_atom_site_U_iso_or_equiv
_atom_site_adp_type
_atom_site_occupancy
_atom_site_site_symmetry_order
_atom_site_calc_flag
_atom_site_refinement_flags_posn
_atom_site_refinement_flags_adp
_atom_site_refinement_flags_occupancy
_atom_site_disorder_assembly
_atom_site_disorder_group
I1 I 0.30991(2) 0.84742(2) 0.53775(2) 0.01479(3) Uani 1 1 d . . . . .
Cu1 Cu 0.26437(2) 0.63031(2) 0.52852(2) 0.01404(4) Uani 1 1 d . . . . .
S1 S 0.25552(2) -0.10755(4) 0.37655(2) 0.01244(7) Uani 1 1 d . . . . .
S2 S 0.29802(2) 0.44495(4) 0.49724(2) 0.01293(7) Uani 1 1 d . . . . .
C1 C 0.21524(5) -0.01448(16) 0.32919(7) 0.0161(3) Uani 1 1 d . . . . .
H1 H 0.211628 0.073775 0.347492 0.019 Uiso 1 1 calc R U . . .
C2 C 0.17337(5) -0.08929(18) 0.32627(7) 0.0189(3) Uani 1 1 d . . . . .
H2A H 0.167441 -0.110132 0.366810 0.023 Uiso 1 1 calc R U . . .
H2B H 0.150292 -0.031920 0.307992 0.023 Uiso 1 1 calc R U . . .
C3 C 0.17370(5) -0.21709(17) 0.29102(7) 0.0196(3) Uani 1 1 d . . . . .
H3A H 0.193967 -0.279783 0.312159 0.024 Uiso 1 1 calc R U . . .
H3B H 0.145240 -0.257758 0.287591 0.024 Uiso 1 1 calc R U . . .
C4 C 0.18613(6) -0.19180(18) 0.22959(7) 0.0207(3) Uani 1 1 d . . . . .
H4A H 0.164212 -0.136844 0.206943 0.025 Uiso 1 1 calc R U . . .
H4B H 0.187681 -0.276824 0.208638 0.025 Uiso 1 1 calc R U . . .
C5 C 0.22880(6) -0.12192(19) 0.23277(7) 0.0220(4) Uani 1 1 d . . . . .
H5A H 0.251202 -0.180615 0.251886 0.026 Uiso 1 1 calc R U . . .
H5B H 0.235378 -0.102580 0.192382 0.026 Uiso 1 1 calc R U . . .
C6 C 0.22836(6) 0.00629(18) 0.26752(7) 0.0215(3) Uani 1 1 d . . . . .
H6A H 0.208485 0.068904 0.245557 0.026 Uiso 1 1 calc R U . . .
H6B H 0.256930 0.046199 0.271139 0.026 Uiso 1 1 calc R U . . .
C7 C 0.29893(5) 0.01100(16) 0.38446(7) 0.0153(3) Uani 1 1 d . . . . .
H7A H 0.322386 -0.024859 0.412205 0.018 Uiso 1 1 calc R U . . .
H7B H 0.309520 0.023060 0.345799 0.018 Uiso 1 1 calc R U . . .
C8 C 0.28635(5) 0.13885(16) 0.40595(7) 0.0154(3) Uani 1 1 d . . . . .
C9 C 0.27357(5) 0.24096(16) 0.42300(7) 0.0154(3) Uani 1 1 d . . . . .
C10 C 0.25812(5) 0.36429(16) 0.44570(7) 0.0151(3) Uani 1 1 d . . . . .
H10A H 0.232839 0.345824 0.465746 0.018 Uiso 1 1 calc R U . . .
H10B H 0.249536 0.424592 0.412357 0.018 Uiso 1 1 calc R U . . .
C11 C 0.33655(5) 0.49040(16) 0.44724(7) 0.0138(3) Uani 1 1 d . . . . .
H11 H 0.342851 0.410624 0.424065 0.017 Uiso 1 1 calc R U . . .
C12 C 0.31993(5) 0.59884(16) 0.40434(7) 0.0158(3) Uani 1 1 d . . . . .
H12A H 0.310028 0.674070 0.426692 0.019 Uiso 1 1 calc R U . . .
H12B H 0.295490 0.564884 0.377818 0.019 Uiso 1 1 calc R U . . .
C13 C 0.35406(6) 0.64655(17) 0.36749(7) 0.0200(3) Uani 1 1 d . . . . .
H13A H 0.361451 0.574338 0.341395 0.024 Uiso 1 1 calc R U . . .
H13B H 0.342944 0.721202 0.342347 0.024 Uiso 1 1 calc R U . . .
C14 C 0.39359(6) 0.69046(19) 0.40681(8) 0.0244(4) Uani 1 1 d . . . . .
H14A H 0.386758 0.767493 0.430573 0.029 Uiso 1 1 calc R U . . .
H14B H 0.415571 0.717621 0.382029 0.029 Uiso 1 1 calc R U . . .
C15 C 0.41055(5) 0.57852(19) 0.44775(8) 0.0230(4) Uani 1 1 d . . . . .
H15A H 0.435792 0.609453 0.473559 0.028 Uiso 1 1 calc R U . . .
H15B H 0.419225 0.503848 0.423975 0.028 Uiso 1 1 calc R U . . .
C16 C 0.37693(5) 0.53159(18) 0.48576(7) 0.0185(3) Uani 1 1 d . . . . .
H16A H 0.388048 0.455855 0.510204 0.022 Uiso 1 1 calc R U . . .
H16B H 0.370397 0.603574 0.512533 0.022 Uiso 1 1 calc R U . . .
I2 I 0.56319(2) 0.54874(2) 0.72314(2) 0.01561(3) Uani 1 1 d . . . . .
Cu2 Cu 0.500000 0.40263(3) 0.750000 0.01748(6) Uani 1 2 d S T P . .
Cu3 Cu 0.500000 0.69716(3) 0.750000 0.01759(6) Uani 1 2 d S T P . .
S3 S 0.47932(2) 0.26668(4) 0.66955(2) 0.01903(8) Uani 1 1 d . . . . .
S4 S 0.47411(2) 0.83104(4) 0.66992(2) 0.01993(8) Uani 1 1 d . . . . .
C17 C 0.42196(5) 0.25464(16) 0.66772(7) 0.0157(3) Uani 1 1 d . . . . .
H17 H 0.410215 0.345408 0.671225 0.019 Uiso 1 1 calc R U . . .
C18 C 0.41337(6) 0.17463(18) 0.72167(7) 0.0206(3) Uani 1 1 d . . . . .
H18A H 0.426451 0.219046 0.757890 0.025 Uiso 1 1 calc R U . . .
H18B H 0.426198 0.085963 0.719944 0.025 Uiso 1 1 calc R U . . .
C19 C 0.36568(6) 0.1612(2) 0.72371(8) 0.0254(4) Uani 1 1 d . . . . .
H19A H 0.360532 0.104940 0.757554 0.030 Uiso 1 1 calc R U . . .
H19B H 0.353444 0.249290 0.729619 0.030 Uiso 1 1 calc R U . . .
C20 C 0.34384(6) 0.1007(2) 0.66698(8) 0.0276(4) Uani 1 1 d . . . . .
H20A H 0.353751 0.008797 0.663273 0.033 Uiso 1 1 calc R U . . .
H20B H 0.312913 0.098384 0.668587 0.033 Uiso 1 1 calc R U . . .
C21 C 0.35325(5) 0.18003(19) 0.61346(8) 0.0226(4) Uani 1 1 d . . . . .
H21A H 0.340820 0.269242 0.615233 0.027 Uiso 1 1 calc R U . . .
H21B H 0.339965 0.136396 0.577153 0.027 Uiso 1 1 calc R U . . .
C22 C 0.40085(5) 0.19203(17) 0.61097(7) 0.0179(3) Uani 1 1 d . . . . .
H22A H 0.413056 0.103516 0.605901 0.022 Uiso 1 1 calc R U . . .
H22B H 0.406167 0.247017 0.576812 0.022 Uiso 1 1 calc R U . . .
C23 C 0.48510(6) 0.36985(19) 0.60548(8) 0.0238(4) Uani 1 1 d . . . . .
H23A H 0.515572 0.383275 0.602527 0.029 Uiso 1 1 calc R U . . .
H23B H 0.472731 0.323206 0.569450 0.029 Uiso 1 1 calc R U . . .
C24 C 0.46472(6) 0.4979(2) 0.60817(7) 0.0220(4) Uani 1 1 d . . . . .
C25 C 0.44859(5) 0.60166(19) 0.61469(7) 0.0223(4) Uani 1 1 d . . . . .
C26 C 0.43315(6) 0.7323(2) 0.62713(8) 0.0255(4) Uani 1 1 d . . . . .
H26A H 0.408441 0.723954 0.649405 0.031 Uiso 1 1 calc R U . . .
H26B H 0.423748 0.777930 0.589568 0.031 Uiso 1 1 calc R U . . .
C27 C 0.51777(5) 0.82236(17) 0.62504(7) 0.0186(3) Uani 1 1 d . . . . .
H27 H 0.528848 0.729959 0.626698 0.022 Uiso 1 1 calc R U . . .
C28 C 0.50611(6) 0.85941(19) 0.56065(8) 0.0255(4) Uani 1 1 d . . . . .
H28A H 0.494949 0.950628 0.557747 0.031 Uiso 1 1 calc R U . . .
H28B H 0.483863 0.799258 0.542224 0.031 Uiso 1 1 calc R U . . .
C29 C 0.54555(7) 0.84908(19) 0.52851(8) 0.0276(4) Uani 1 1 d . . . . .
H29A H 0.555719 0.756713 0.529946 0.033 Uiso 1 1 calc R U . . .
H29B H 0.538173 0.873645 0.486633 0.033 Uiso 1 1 calc R U . . .
C30 C 0.58054(8) 0.9389(3) 0.55630(10) 0.0433(6) Uani 1 1 d . . . . .
H30A H 0.571388 1.031988 0.551556 0.052 Uiso 1 1 calc R U . . .
H30B H 0.606060 0.927161 0.535945 0.052 Uiso 1 1 calc R U . . .
C31 C 0.59125(7) 0.9078(3) 0.62141(10) 0.0441(6) Uani 1 1 d . . . . .
H31A H 0.612415 0.972208 0.639197 0.053 Uiso 1 1 calc R U . . .
H31B H 0.604053 0.818855 0.625749 0.053 Uiso 1 1 calc R U . . .
C32 C 0.55237(6) 0.9127(2) 0.65437(8) 0.0282(4) Uani 1 1 d . . . . .
H32A H 0.541647 1.004361 0.654665 0.034 Uiso 1 1 calc R U . . .
H32B H 0.560206 0.884716 0.695713 0.034 Uiso 1 1 calc R U . . .

loop_
_atom_site_aniso_label
_atom_site_aniso_U_11
_atom_site_aniso_U_22
_atom_site_aniso_U_33
_atom_site_aniso_U_23
_atom_site_aniso_U_13
_atom_site_aniso_U_12
I1 0.01517(5) 0.01380(5) 0.01473(5) -0.00171(3) -0.00104(4) -0.00207(4)
Cu1 0.01491(9) 0.01471(9) 0.01258(9) -0.00172(7) 0.00201(7) -0.00251(7)
S1 0.01315(17) 0.01291(17) 0.01106(16) -0.00049(13) 0.00067(13) 0.00079(13)
S2 0.01380(17) 0.01377(17) 0.01119(16) 0.00002(13) 0.00139(13) -0.00141(13)
C1 0.0176(8) 0.0137(7) 0.0157(7) -0.0012(6) -0.0032(6) 0.0041(6)
C2 0.0142(7) 0.0260(9) 0.0160(7) -0.0039(6) 0.0000(6) 0.0035(6)
C3 0.0176(8) 0.0198(8) 0.0205(8) -0.0009(6) -0.0013(6) -0.0023(6)
C4 0.0221(8) 0.0228(8) 0.0163(7) -0.0062(6) -0.0012(6) 0.0024(7)
C5 0.0223(9) 0.0321(10) 0.0117(7) -0.0002(7) 0.0030(6) 0.0016(7)
C6 0.0246(9) 0.0210(8) 0.0177(8) 0.0063(6) -0.0025(6) -0.0026(7)
C7 0.0131(7) 0.0171(7) 0.0161(7) -0.0003(6) 0.0032(6) -0.0010(6)
C8 0.0147(7) 0.0183(8) 0.0133(7) 0.0002(6) 0.0021(6) -0.0037(6)
C9 0.0153(7) 0.0170(8) 0.0138(7) 0.0003(6) 0.0017(6) -0.0052(6)
C10 0.0148(7) 0.0150(7) 0.0151(7) -0.0011(6) 0.0002(6) -0.0026(6)
C11 0.0131(7) 0.0157(7) 0.0127(7) -0.0007(6) 0.0027(5) -0.0009(6)
C12 0.0164(7) 0.0177(8) 0.0135(7) 0.0017(6) 0.0030(6) 0.0001(6)
C13 0.0230(8) 0.0209(8) 0.0171(7) 0.0029(6) 0.0068(6) -0.0004(7)
C14 0.0231(9) 0.0245(9) 0.0272(9) -0.0001(7) 0.0103(7) -0.0069(7)
C15 0.0144(8) 0.0305(9) 0.0245(8) -0.0017(7) 0.0044(6) -0.0031(7)
C16 0.0130(7) 0.0249(8) 0.0170(7) 0.0008(6) 0.0001(6) -0.0010(6)
I2 0.01026(5) 0.02101(5) 0.01545(5) -0.00037(4) 0.00108(3) 0.00033(4)
Cu2 0.01203(13) 0.02277(15) 0.01681(13) 0.000 -0.00173(10) 0.000
Cu3 0.01363(13) 0.02429(15) 0.01510(13) 0.000 0.00272(10) 0.000
S3 0.01333(18) 0.0218(2) 0.02152(19) -0.00359(16) 0.00040(15) -0.00099(15)
S4 0.01740(19) 0.0223(2) 0.02031(19) 0.00258(16) 0.00325(15) 0.00276(16)
C17 0.0124(7) 0.0170(7) 0.0172(7) -0.0020(6) 0.0000(6) -0.0019(6)
C18 0.0220(8) 0.0223(8) 0.0170(8) 0.0000(6) 0.0000(6) -0.0029(7)
C19 0.0243(9) 0.0324(10) 0.0204(8) -0.0032(7) 0.0068(7) -0.0085(8)
C20 0.0212(9) 0.0360(11) 0.0259(9) -0.0053(8) 0.0044(7) -0.0130(8)
C21 0.0161(8) 0.0283(9) 0.0224(8) -0.0048(7) -0.0015(6) -0.0041(7)
C22 0.0178(8) 0.0206(8) 0.0151(7) -0.0030(6) 0.0002(6) -0.0034(6)
C23 0.0214(8) 0.0319(10) 0.0189(8) -0.0057(7) 0.0054(7) -0.0095(7)
C24 0.0183(8) 0.0334(10) 0.0134(7) 0.0019(7) -0.0019(6) -0.0112(7)
C25 0.0172(8) 0.0329(10) 0.0156(7) 0.0042(7) -0.0034(6) -0.0079(7)
C26 0.0147(8) 0.0339(10) 0.0265(9) 0.0073(8) -0.0031(7) -0.0002(7)
C27 0.0182(8) 0.0214(8) 0.0166(7) 0.0002(6) 0.0033(6) -0.0023(6)
C28 0.0299(10) 0.0259(9) 0.0204(8) 0.0040(7) 0.0022(7) -0.0006(7)
C29 0.0386(11) 0.0264(9) 0.0188(8) -0.0005(7) 0.0084(8) -0.0057(8)
C30 0.0475(14) 0.0525(14) 0.0335(11) -0.0090(10) 0.0200(10) -0.0275(11)
C31 0.0286(11) 0.0729(17) 0.0322(11) -0.0124(11) 0.0095(9) -0.0258(11)
C32 0.0279(10) 0.0363(11) 0.0211(9) -0.0075(8) 0.0059(7) -0.0139(8)

loop_
_atom_type_symbol
_atom_type_description
_atom_type_scat_dispersion_real
_atom_type_scat_dispersion_imag
_atom_type_scat_source
C C 0.0033 0.0016 'International Tables Vol C Tables 4.2.6.8 and 6.1.1.4'
H H 0.0000 0.0000 'International Tables Vol C Tables 4.2.6.8 and 6.1.1.4'
Cu Cu 0.3201 1.2651 'International Tables Vol C Tables 4.2.6.8 and 6.1.1.4'
I I -0.4742 1.8119 'International Tables Vol C Tables 4.2.6.8 and 6.1.1.4'
S S 0.1246 0.1234 'International Tables Vol C Tables 4.2.6.8 and 6.1.1.4'

loop_
_geom_angle_atom_site_label_1
_geom_angle_atom_site_label_2
_geom_angle_atom_site_label_3
_geom_angle
_geom_angle_site_symmetry_1
_geom_angle_site_symmetry_3
_geom_angle_publ_flag
Cu1 I1 Cu1 65.240(8) . 7_566 ?
I1 Cu1 I1 114.759(8) . 7_566 ?
I1 Cu1 Cu1 56.823(7) 7_566 7_566 ?
I1 Cu1 Cu1 57.936(8) . 7_566 ?
S1 Cu1 I1 102.411(12) 7_556 . ?
S1 Cu1 I1 102.476(13) 7_556 7_566 ?
S1 Cu1 Cu1 113.557(14) 7_556 7_566 ?
S2 Cu1 I1 107.768(12) . 7_566 ?
S2 Cu1 I1 115.632(13) . . ?
S2 Cu1 Cu1 133.121(15) . 7_566 ?
S2 Cu1 S1 113.039(15) . 7_556 ?
C1 S1 Cu1 110.48(5) . 7_556 ?
C7 S1 Cu1 104.94(5) . 7_556 ?
C7 S1 C1 100.83(8) . . ?
C10 S2 Cu1 104.54(5) . . ?
C10 S2 C11 100.18(7) . . ?
C11 S2 Cu1 110.90(5) . . ?
S1 C1 H1 108.6 . . ?
C2 C1 S1 108.38(11) . . ?
C2 C1 H1 108.6 . . ?
C2 C1 C6 111.08(13) . . ?
C6 C1 S1 111.43(12) . . ?
C6 C1 H1 108.6 . . ?
C1 C2 H2A 109.1 . . ?
C1 C2 H2B 109.1 . . ?
H2A C2 H2B 107.8 . . ?
C3 C2 C1 112.58(13) . . ?
C3 C2 H2A 109.1 . . ?
C3 C2 H2B 109.1 . . ?
C2 C3 H3A 109.4 . . ?
C2 C3 H3B 109.4 . . ?
H3A C3 H3B 108.0 . . ?
C4 C3 C2 111.23(14) . . ?
C4 C3 H3A 109.4 . . ?
C4 C3 H3B 109.4 . . ?
C3 C4 H4A 109.4 . . ?
C3 C4 H4B 109.4 . . ?
C3 C4 C5 111.15(14) . . ?
H4A C4 H4B 108.0 . . ?
C5 C4 H4A 109.4 . . ?
C5 C4 H4B 109.4 . . ?
C4 C5 H5A 109.4 . . ?
C4 C5 H5B 109.4 . . ?
H5A C5 H5B 108.0 . . ?
C6 C5 C4 110.96(14) . . ?
C6 C5 H5A 109.4 . . ?
C6 C5 H5B 109.4 . . ?
C1 C6 H6A 109.1 . . ?
C1 C6 H6B 109.1 . . ?
C5 C6 C1 112.50(14) . . ?
C5 C6 H6A 109.1 . . ?
C5 C6 H6B 109.1 . . ?
H6A C6 H6B 107.8 . . ?
S1 C7 H7A 109.1 . . ?
S1 C7 H7B 109.1 . . ?
H7A C7 H7B 107.8 . . ?
C8 C7 S1 112.57(11) . . ?
C8 C7 H7A 109.1 . . ?
C8 C7 H7B 109.1 . . ?
C9 C8 C7 176.02(17) . . ?
C8 C9 C10 178.24(17) . . ?
S2 C10 H10A 109.2 . . ?
S2 C10 H10B 109.2 . . ?
C9 C10 S2 112.06(11) . . ?
C9 C10 H10A 109.2 . . ?
C9 C10 H10B 109.2 . . ?
H10A C10 H10B 107.9 . . ?
S2 C11 H11 108.6 . . ?
C12 C11 S2 112.05(11) . . ?
C12 C11 H11 108.6 . . ?
C12 C11 C16 112.19(13) . . ?
C16 C11 S2 106.81(10) . . ?
C16 C11 H11 108.6 . . ?
C11 C12 H12A 109.3 . . ?
C11 C12 H12B 109.3 . . ?
C11 C12 C13 111.52(13) . . ?
H12A C12 H12B 108.0 . . ?
C13 C12 H12A 109.3 . . ?
C13 C12 H12B 109.3 . . ?
C12 C13 H13A 109.4 . . ?
C12 C13 H13B 109.4 . . ?
H13A C13 H13B 108.0 . . ?
C14 C13 C12 111.01(14) . . ?
C14 C13 H13A 109.4 . . ?
C14 C13 H13B 109.4 . . ?
C13 C14 H14A 109.5 . . ?
C13 C14 H14B 109.5 . . ?
C13 C14 C15 110.59(15) . . ?
H14A C14 H14B 108.1 . . ?
C15 C14 H14A 109.5 . . ?
C15 C14 H14B 109.5 . . ?
C14 C15 H15A 109.4 . . ?
C14 C15 H15B 109.4 . . ?
C14 C15 C16 110.97(14) . . ?
H15A C15 H15B 108.0 . . ?
C16 C15 H15A 109.4 . . ?
C16 C15 H15B 109.4 . . ?
C11 C16 C15 110.78(13) . . ?
C11 C16 H16A 109.5 . . ?
C11 C16 H16B 109.5 . . ?
C15 C16 H16A 109.5 . . ?
C15 C16 H16B 109.5 . . ?
H16A C16 H16B 108.1 . . ?
Cu2 I2 Cu3 69.001(10) . . ?
I2 Cu2 I2 111.419(13) 2_656 . ?
I2 Cu2 Cu3 55.709(7) 2_656 . ?
I2 Cu2 Cu3 55.710(7) . . ?
S3 Cu2 I2 107.551(11) 2_656 2_656 ?
S3 Cu2 I2 111.408(11) . 2_656 ?
S3 Cu2 I2 111.407(11) 2_656 . ?
S3 Cu2 I2 107.554(11) . . ?
S3 Cu2 Cu3 126.269(13) 2_656 . ?
S3 Cu2 Cu3 126.269(13) . . ?
S3 Cu2 S3 107.46(3) . 2_656 ?
I2 Cu3 I2 110.577(13) 2_656 . ?
I2 Cu3 Cu2 55.287(7) 2_656 . ?
I2 Cu3 Cu2 55.289(6) . . ?
S4 Cu3 I2 110.777(11) 2_656 2_656 ?
S4 Cu3 I2 107.665(11) . 2_656 ?
S4 Cu3 I2 107.665(11) 2_656 . ?
S4 Cu3 I2 110.779(11) . . ?
S4 Cu3 Cu2 125.305(13) . . ?
S4 Cu3 Cu2 125.306(13) 2_656 . ?
S4 Cu3 S4 109.39(3) 2_656 . ?
C17 S3 Cu2 104.25(5) . . ?
C17 S3 C23 102.41(8) . . ?
C23 S3 Cu2 104.37(6) . . ?
C26 S4 Cu3 105.21(6) . . ?
C27 S4 Cu3 100.94(6) . . ?
C27 S4 C26 102.41(8) . . ?
S3 C17 H17 108.6 . . ?
C18 C17 S3 106.92(11) . . ?
C18 C17 H17 108.6 . . ?
C22 C17 S3 112.71(11) . . ?
C22 C17 H17 108.6 . . ?
C22 C17 C18 111.23(14) . . ?
C17 C18 H18A 109.6 . . ?
C17 C18 H18B 109.6 . . ?
C17 C18 C19 110.18(14) . . ?
H18A C18 H18B 108.1 . . ?
C19 C18 H18A 109.6 . . ?
C19 C18 H18B 109.6 . . ?
C18 C19 H19A 109.4 . . ?
C18 C19 H19B 109.4 . . ?
H19A C19 H19B 108.0 . . ?
C20 C19 C18 111.34(15) . . ?
C20 C19 H19A 109.4 . . ?
C20 C19 H19B 109.4 . . ?
C19 C20 H20A 109.5 . . ?
C19 C20 H20B 109.5 . . ?
H20A C20 H20B 108.0 . . ?
C21 C20 C19 110.91(15) . . ?
C21 C20 H20A 109.5 . . ?
C21 C20 H20B 109.5 . . ?
C20 C21 H21A 109.4 . . ?
C20 C21 H21B 109.4 . . ?
C20 C21 C22 111.23(15) . . ?
H21A C21 H21B 108.0 . . ?
C22 C21 H21A 109.4 . . ?
C22 C21 H21B 109.4 . . ?
C17 C22 C21 109.91(13) . . ?
C17 C22 H22A 109.7 . . ?
C17 C22 H22B 109.7 . . ?
C21 C22 H22A 109.7 . . ?
C21 C22 H22B 109.7 . . ?
H22A C22 H22B 108.2 . . ?
S3 C23 H23A 109.0 . . ?
S3 C23 H23B 109.0 . . ?
H23A C23 H23B 107.8 . . ?
C24 C23 S3 112.90(12) . . ?
C24 C23 H23A 109.0 . . ?
C24 C23 H23B 109.0 . . ?
C25 C24 C23 175.25(18) . . ?
C24 C25 C26 173.49(18) . . ?
S4 C26 H26A 109.3 . . ?
S4 C26 H26B 109.3 . . ?
C25 C26 S4 111.51(12) . . ?
C25 C26 H26A 109.3 . . ?
C25 C26 H26B 109.3 . . ?
H26A C26 H26B 108.0 . . ?
S4 C27 H27 108.2 . . ?
C28 C27 S4 114.64(13) . . ?
C28 C27 H27 108.2 . . ?
C28 C27 C32 110.96(15) . . ?
C32 C27 S4 106.41(12) . . ?
C32 C27 H27 108.2 . . ?
C27 C28 H28A 109.9 . . ?
C27 C28 H28B 109.9 . . ?
C27 C28 C29 109.07(16) . . ?
H28A C28 H28B 108.3 . . ?
C29 C28 H28A 109.9 . . ?
C29 C28 H28B 109.9 . . ?
C28 C29 H29A 109.4 . . ?
C28 C29 H29B 109.4 . . ?
H29A C29 H29B 108.0 . . ?
C30 C29 C28 111.16(16) . . ?
C30 C29 H29A 109.4 . . ?
C30 C29 H29B 109.4 . . ?
C29 C30 H30A 109.5 . . ?
C29 C30 H30B 109.5 . . ?
C29 C30 C31 110.74(18) . . ?
H30A C30 H30B 108.1 . . ?
C31 C30 H30A 109.5 . . ?
C31 C30 H30B 109.5 . . ?
C30 C31 H31A 109.2 . . ?
C30 C31 H31B 109.2 . . ?
C30 C31 C32 112.1(2) . . ?
H31A C31 H31B 107.9 . . ?
C32 C31 H31A 109.2 . . ?
C32 C31 H31B 109.2 . . ?
C27 C32 H32A 109.6 . . ?
C27 C32 H32B 109.6 . . ?
C31 C32 C27 110.48(16) . . ?
C31 C32 H32A 109.6 . . ?
C31 C32 H32B 109.6 . . ?
H32A C32 H32B 108.1 . . ?

loop_
_geom_bond_atom_site_label_1
_geom_bond_atom_site_label_2
_geom_bond_distance
_geom_bond_site_symmetry_2
_geom_bond_publ_flag
I1 Cu1 2.6302(3) . ?
I1 Cu1 2.6631(3) 7_566 ?
Cu1 Cu1 2.8535(4) 7_566 ?
Cu1 S1 2.3424(4) 7_556 ?
Cu1 S2 2.3175(4) . ?
S1 C1 1.8382(16) . ?
S1 C7 1.8243(16) . ?
S2 C10 1.8209(16) . ?
S2 C11 1.8314(16) . ?
C1 H1 1.0000 . ?
C1 C2 1.528(2) . ?
C1 C6 1.531(2) . ?
C2 H2A 0.9900 . ?
C2 H2B 0.9900 . ?
C2 C3 1.526(2) . ?
C3 H3A 0.9900 . ?
C3 H3B 0.9900 . ?
C3 C4 1.525(2) . ?
C4 H4A 0.9900 . ?
C4 H4B 0.9900 . ?
C4 C5 1.526(2) . ?
C5 H5A 0.9900 . ?
C5 H5B 0.9900 . ?
C5 C6 1.524(3) . ?
C6 H6A 0.9900 . ?
C6 H6B 0.9900 . ?
C7 H7A 0.9900 . ?
C7 H7B 0.9900 . ?
C7 C8 1.459(2) . ?
C8 C9 1.194(2) . ?
C9 C10 1.461(2) . ?
C10 H10A 0.9900 . ?
C10 H10B 0.9900 . ?
C11 H11 1.0000 . ?
C11 C12 1.525(2) . ?
C11 C16 1.528(2) . ?
C12 H12A 0.9900 . ?
C12 H12B 0.9900 . ?
C12 C13 1.530(2) . ?
C13 H13A 0.9900 . ?
C13 H13B 0.9900 . ?
C13 C14 1.524(3) . ?
C14 H14A 0.9900 . ?
C14 H14B 0.9900 . ?
C14 C15 1.528(3) . ?
C15 H15A 0.9900 . ?
C15 H15B 0.9900 . ?
C15 C16 1.532(2) . ?
C16 H16A 0.9900 . ?
C16 H16B 0.9900 . ?
I2 Cu2 2.6289(2) . ?
I2 Cu3 2.6421(2) . ?
Cu2 Cu3 2.9856(5) . ?
Cu2 S3 2.3296(5) . ?
Cu2 S3 2.3297(5) 2_656 ?
Cu3 S4 2.3482(5) . ?
Cu3 S4 2.3482(5) 2_656 ?
S3 C17 1.8259(16) . ?
S3 C23 1.8265(19) . ?
S4 C26 1.8323(19) . ?
S4 C27 1.8248(17) . ?
C17 H17 1.0000 . ?
C17 C18 1.527(2) . ?
C17 C22 1.527(2) . ?
C18 H18A 0.9900 . ?
C18 H18B 0.9900 . ?
C18 C19 1.531(2) . ?
C19 H19A 0.9900 . ?
C19 H19B 0.9900 . ?
C19 C20 1.526(2) . ?
C20 H20A 0.9900 . ?
C20 H20B 0.9900 . ?
C20 C21 1.523(3) . ?
C21 H21A 0.9900 . ?
C21 H21B 0.9900 . ?
C21 C22 1.528(2) . ?
C22 H22A 0.9900 . ?
C22 H22B 0.9900 . ?
C23 H23A 0.9900 . ?
C23 H23B 0.9900 . ?
C23 C24 1.456(3) . ?
C24 C25 1.188(3) . ?
C25 C26 1.452(3) . ?
C26 H26A 0.9900 . ?
C26 H26B 0.9900 . ?
C27 H27 1.0000 . ?
C27 C28 1.522(2) . ?
C27 C32 1.526(2) . ?
C28 H28A 0.9900 . ?
C28 H28B 0.9900 . ?
C28 C29 1.532(3) . ?
C29 H29A 0.9900 . ?
C29 H29B 0.9900 . ?
C29 C30 1.519(3) . ?
C30 H30A 0.9900 . ?
C30 H30B 0.9900 . ?
C30 C31 1.520(3) . ?
C31 H31A 0.9900 . ?
C31 H31B 0.9900 . ?
C31 C32 1.524(3) . ?
C32 H32A 0.9900 . ?
C32 H32B 0.9900 . ?

loop_
_geom_torsion_atom_site_label_1
_geom_torsion_atom_site_label_2
_geom_torsion_atom_site_label_3
_geom_torsion_atom_site_label_4
_geom_torsion
_geom_torsion_site_symmetry_1
_geom_torsion_site_symmetry_2
_geom_torsion_site_symmetry_3
_geom_torsion_site_symmetry_4
_geom_torsion_publ_flag
Cu1 S1 C1 C2 -59.69(11) 7_556 . . . ?
Cu1 S1 C1 C6 177.80(10) 7_556 . . . ?
Cu1 S1 C7 C8 -60.57(12) 7_556 . . . ?
Cu1 S2 C10 C9 -177.75(10) . . . . ?
Cu1 S2 C11 C12 -40.57(12) . . . . ?
Cu1 S2 C11 C16 82.66(11) . . . . ?
S1 C1 C2 C3 -70.43(15) . . . . ?
S1 C1 C6 C5 68.20(16) . . . . ?
S2 C11 C12 C13 173.70(11) . . . . ?
S2 C11 C16 C15 -177.06(12) . . . . ?
C1 S1 C7 C8 54.24(13) . . . . ?
C1 C2 C3 C4 -54.29(18) . . . . ?
C2 C1 C6 C5 -52.74(19) . . . . ?
C2 C3 C4 C5 55.84(19) . . . . ?
C3 C4 C5 C6 -56.17(19) . . . . ?
C4 C5 C6 C1 54.98(19) . . . . ?
C6 C1 C2 C3 52.30(18) . . . . ?
C7 S1 C1 C2 -170.27(11) . . . . ?
C7 S1 C1 C6 67.22(13) . . . . ?
C10 S2 C11 C12 69.40(12) . . . . ?
C10 S2 C11 C16 -167.37(11) . . . . ?
C11 S2 C10 C9 67.36(12) . . . . ?
C11 C12 C13 C14 -54.89(19) . . . . ?
C12 C11 C16 C15 -53.92(18) . . . . ?
C12 C13 C14 C15 57.04(19) . . . . ?
C13 C14 C15 C16 -57.80(19) . . . . ?
C14 C15 C16 C11 55.92(19) . . . . ?
C16 C11 C12 C13 53.56(18) . . . . ?
Cu2 S3 C17 C18 -68.90(11) . . . . ?
Cu2 S3 C17 C22 168.57(11) . . . . ?
Cu2 S3 C23 C24 -50.16(13) . . . . ?
Cu3 S4 C26 C25 -50.90(14) . . . . ?
Cu3 S4 C27 C28 160.32(12) . . . . ?
Cu3 S4 C27 C32 -76.63(13) . . . . ?
S3 C17 C18 C19 179.42(12) . . . . ?
S3 C17 C22 C21 177.74(12) . . . . ?
S4 C27 C28 C29 179.49(13) . . . . ?
S4 C27 C32 C31 177.61(17) . . . . ?
C17 S3 C23 C24 58.30(14) . . . . ?
C17 C18 C19 C20 55.8(2) . . . . ?
C18 C17 C22 C21 57.67(19) . . . . ?
C18 C19 C20 C21 -55.6(2) . . . . ?
C19 C20 C21 C22 56.2(2) . . . . ?
C20 C21 C22 C17 -57.00(19) . . . . ?
C22 C17 C18 C19 -57.14(19) . . . . ?
C23 S3 C17 C18 -177.45(12) . . . . ?
C23 S3 C17 C22 60.02(14) . . . . ?
C26 S4 C27 C28 51.89(15) . . . . ?
C26 S4 C27 C32 174.94(13) . . . . ?
C27 S4 C26 C25 54.25(15) . . . . ?
C27 C28 C29 C30 -58.7(2) . . . . ?
C28 C27 C32 C31 -57.1(2) . . . . ?
C28 C29 C30 C31 56.5(3) . . . . ?
C29 C30 C31 C32 -54.3(3) . . . . ?
C30 C31 C32 C27 54.5(3) . . . . ?
C32 C27 C28 C29 58.9(2) . . . . ?
